data_1519352
loop_
_publ_author_name
'Hii, Mimi K. K.'
'Horton, Peter N.'
'Hursthouse, Michael B.'

_publ_section_title
;
 C19H26NBr
;
_journal_name_full 'Crystal Structure Report Archive'
_journal_page_first 1015
_journal_year 2001
_chemical_formula_sum 'C19 H26 Br N'
_chemical_formula_weight 348.32
_space_group_IT_number 4
_symmetry_cell_setting monoclinic
_symmetry_space_group_name_Hall 'P 2yb'
_symmetry_space_group_name_H-M 'P 1 21 1'
_atom_sites_solution_hydrogens geom
_atom_sites_solution_primary direct
_atom_sites_solution_secondary difmap
_cell_angle_alpha 90.00
_cell_angle_beta 90.609(2)
_cell_angle_gamma 90.00
_cell_formula_units_Z 2
_cell_length_a 5.1549(2)
_cell_length_b 31.1802(12)
_cell_length_c 5.4853(3)
_cell_measurement_reflns_used 7683
_cell_measurement_temperature 120(2)
_cell_measurement_theta_max 27.48
_cell_measurement_theta_min 2.91
_cell_volume 881.61(7)
_computing_cell_refinement ' DENZO (Otwinowski & Minor, 1997) and COLLECT (Hooft, 1998)'
_computing_data_collection ' DENZO (Otwinowski and Minor, 1997)'
_computing_data_reduction ' DENZO (Otwinowski & Minor, 1997) and COLLECT (Hooft, 1998)'
_computing_molecular_graphics 'PLATON (Spek, 1990)'
_computing_structure_refinement 'SHELXL-97 (Sheldrick, 1997b)'
_computing_structure_solution 'SHELXS-97 (Sheldrick, 1997a)'
_diffrn_ambient_temperature 120(2)
_diffrn_detector_area_resol_mean 9.091
_diffrn_measured_fraction_theta_full 0.875
_diffrn_measured_fraction_theta_max 0.875
_diffrn_measurement_device_type 'Nonius KappaCCD Area Detector'
_diffrn_measurement_method '\f and \w scans to fill Ewald Sphere'
_diffrn_radiation_monochromator graphite
_diffrn_radiation_source 'Nonius FR591 rotating anode'
_diffrn_radiation_type MoK\a
_diffrn_radiation_wavelength 0.71073
_diffrn_reflns_av_R_equivalents 0.0390
_diffrn_reflns_av_sigmaI/netI 0.0566
_diffrn_reflns_limit_h_max 5
_diffrn_reflns_limit_h_min -6
_diffrn_reflns_limit_k_max 37
_diffrn_reflns_limit_k_min -26
_diffrn_reflns_limit_l_max 6
_diffrn_reflns_limit_l_min -6
_diffrn_reflns_number 3342
_diffrn_reflns_theta_full 25.02
_diffrn_reflns_theta_max 25.02
_diffrn_reflns_theta_min 3.71
_exptl_absorpt_coefficient_mu 2.326
_exptl_absorpt_correction_T_max 0.8926
_exptl_absorpt_correction_T_min 0.7217
_exptl_absorpt_correction_type multi-scan
_exptl_absorpt_process_details 'SORTAV Blessing (1997)'
_exptl_crystal_colour Colourless
_exptl_crystal_density_diffrn 1.312
_exptl_crystal_density_method 'not measured'
_exptl_crystal_description Block
_exptl_crystal_F_000 364
_exptl_crystal_size_max 0.15
_exptl_crystal_size_mid 0.10
_exptl_crystal_size_min 0.05
_refine_diff_density_max 0.678
_refine_diff_density_min -0.574
_refine_diff_density_rms 0.083
_refine_ls_abs_structure_details 'Flack H D (1983), Acta Cryst. A39, 876-881'
_refine_ls_abs_structure_Flack 0.006(16)
_refine_ls_extinction_method none
_refine_ls_goodness_of_fit_ref 1.063
_refine_ls_hydrogen_treatment constr
_refine_ls_matrix_type full
_refine_ls_number_parameters 190
_refine_ls_number_reflns 2043
_refine_ls_number_restraints 1
_refine_ls_restrained_S_all 1.063
_refine_ls_R_factor_all 0.0425
_refine_ls_R_factor_gt 0.0389
_refine_ls_shift/su_max 0.000
_refine_ls_shift/su_mean 0.000
_refine_ls_structure_factor_coef Fsqd
_refine_ls_weighting_details 'calc w=1/[\s^2^(Fo^2^)+(0.0306P)^2^+1.2939P] where P=(Fo^2^+2Fc^2^)/3'
_refine_ls_weighting_scheme calc
_refine_ls_wR_factor_gt 0.0883
_refine_ls_wR_factor_ref 0.0900
_reflns_number_gt 1936
_reflns_number_total 2043
_reflns_threshold_expression >2sigma(I)
_cod_data_source_file eCrystal-1015.cif
_cod_data_source_block s92
_cod_depositor_comments
;
Citation :
Hii, Mimi (K.K.) and Horton, Peter N. and Hursthouse, Michael B. (2001) 
University of Southampton, Crystal Structure Report Archive. 
(doi:10.5258/ecrystals/1015)

More at:
http://ecrystals.chem.soton.ac.uk/1015/

The following automatic conversions were performed:

'_symmetry_cell_setting' value 'Monoclinic' changed to 'monoclinic'
according to the built-in table from CIF Core dictionary named
'cif_core.dic' version 2.4.1 from 2010-06-29.

Automatic conversion script
Id: cif_fix_values 3105 2015-03-04 15:46:00Z robertas 
;
_cod_original_sg_symbol_H-M P2(1)
_cod_database_code 1519352

loop_
_symmetry_equiv_pos_as_xyz
'x, y, z'
'-x, y+1/2, -z'

loop_
_atom_site_label
_atom_site_type_symbol
_atom_site_fract_x
_atom_site_fract_y
_atom_site_fract_z
_atom_site_U_iso_or_equiv
_atom_site_adp_type
_atom_site_occupancy
_atom_site_symmetry_multiplicity
_atom_site_calc_flag
_atom_site_refinement_flags
_atom_site_disorder_assembly
_atom_site_disorder_group
Br1 Br 0.02053(9) 0.72156(3) 0.22798(7) 0.02700(19) Uani 1 1 d . . .
N1 N -0.3289(8) 0.7291(2) 0.7214(6) 0.0158(13) Uani 1 1 d . . .
H1A H -0.2156 0.7294 0.8521 0.019 Uiso 1 1 calc R . .
H1B H -0.2319 0.7290 0.5815 0.019 Uiso 1 1 calc R . .
C8 C -0.4854(12) 0.6888(3) 0.7298(12) 0.023(2) Uani 1 1 d . . .
H8A H -0.5945 0.6892 0.8773 0.028 Uiso 1 1 calc R . .
H8B H -0.6025 0.6879 0.5857 0.028 Uiso 1 1 calc R . .
C7 C -0.4882(13) 0.7687(3) 0.7266(12) 0.025(2) Uani 1 1 d . . .
H7A H -0.5736 0.7712 0.8868 0.030 Uiso 1 1 calc R . .
H7B H -0.6252 0.7670 0.5992 0.030 Uiso 1 1 calc R . .
C16 C -1.5082(11) 0.4715(2) 1.2915(9) 0.0214(14) Uani 1 1 d . . .
H16 H -1.6321 0.4678 1.4168 0.026 Uiso 1 1 calc R . .
C10 C -0.4876(11) 0.6089(2) 0.7250(9) 0.0225(14) Uani 1 1 d . . .
H10A H -0.6042 0.6107 0.5808 0.027 Uiso 1 1 calc R . .
H10B H -0.3718 0.5840 0.7005 0.027 Uiso 1 1 calc R . .
C13 C -0.9765(11) 0.55071(19) 1.1393(9) 0.0208(14) Uani 1 1 d . . .
H13A H -0.8610 0.5466 1.2828 0.025 Uiso 1 1 calc R . .
H13B H -1.0839 0.5764 1.1707 0.025 Uiso 1 1 calc R . .
C9 C -0.3210(14) 0.6494(2) 0.7335(12) 0.0240(18) Uani 1 1 d . . .
H9A H -0.2126 0.6492 0.8836 0.029 Uiso 1 1 calc R . .
H9B H -0.2038 0.6497 0.5917 0.029 Uiso 1 1 calc R . .
C4 C -0.0073(13) 0.8797(2) 0.6082(10) 0.0260(15) Uani 1 1 d . . .
H4 H 0.0992 0.9041 0.5825 0.031 Uiso 1 1 calc R . .
C12 C -0.8080(11) 0.5599(2) 0.9191(9) 0.0201(13) Uani 1 1 d . . .
H12A H -0.6888 0.5354 0.8942 0.024 Uiso 1 1 calc R . .
H12B H -0.9204 0.5623 0.7723 0.024 Uiso 1 1 calc R . .
C19 C -1.1519(11) 0.4839(2) 0.9286(9) 0.0204(14) Uani 1 1 d . . .
H19 H -1.0287 0.4877 0.8028 0.024 Uiso 1 1 calc R . .
C11 C -0.6510(11) 0.6003(2) 0.9457(9) 0.0199(14) Uani 1 1 d . . .
H11A H -0.5368 0.5978 1.0913 0.024 Uiso 1 1 calc R . .
H11B H -0.7696 0.6248 0.9715 0.024 Uiso 1 1 calc R . .
C1 C -0.3211(13) 0.8081(2) 0.6835(11) 0.0204(17) Uani 1 1 d . . .
C17 C -1.5028(12) 0.4430(2) 1.0981(9) 0.0225(14) Uani 1 1 d . . .
H17 H -1.6182 0.4193 1.0910 0.027 Uiso 1 1 calc R . .
C14 C -1.1554(10) 0.5122(2) 1.1208(9) 0.0184(13) Uani 1 1 d . . .
C2 C -0.1251(11) 0.8197(2) 0.8530(9) 0.0217(14) Uani 1 1 d . . .
H2 H -0.0998 0.8030 0.9963 0.026 Uiso 1 1 calc R . .
C15 C -1.3359(11) 0.5051(2) 1.3039(9) 0.0202(14) Uani 1 1 d . . .
H15 H -1.3400 0.5239 1.4400 0.024 Uiso 1 1 calc R . .
C5 C -0.1975(13) 0.8691(2) 0.4418(10) 0.0277(16) Uani 1 1 d . . .
H5 H -0.2220 0.8863 0.3002 0.033 Uiso 1 1 calc R . .
C18 C -1.3244(12) 0.4501(2) 0.9155(9) 0.0217(14) Uani 1 1 d . . .
H18 H -1.3207 0.4313 0.7789 0.026 Uiso 1 1 calc R . .
C3 C 0.0284(12) 0.8546(2) 0.8127(10) 0.0249(15) Uani 1 1 d . . .
H3 H 0.1612 0.8617 0.9271 0.030 Uiso 1 1 calc R . .
C6 C -0.3529(12) 0.8339(2) 0.4786(9) 0.0235(15) Uani 1 1 d . . .
H6 H -0.4841 0.8271 0.3621 0.028 Uiso 1 1 calc R . .

loop_
_atom_site_aniso_label
_atom_site_aniso_U_11
_atom_site_aniso_U_22
_atom_site_aniso_U_33
_atom_site_aniso_U_23
_atom_site_aniso_U_13
_atom_site_aniso_U_12
Br1 0.0263(3) 0.0402(4) 0.0145(2) 0.0007(5) 0.00073(16) 0.0031(5)
N1 0.014(2) 0.025(4) 0.0087(16) -0.001(2) 0.0006(14) -0.002(3)
C8 0.012(4) 0.037(6) 0.021(3) 0.003(3) 0.001(3) -0.004(3)
C7 0.027(5) 0.029(6) 0.020(3) -0.004(3) -0.001(3) 0.008(3)
C16 0.024(4) 0.022(4) 0.019(3) 0.009(2) 0.005(2) 0.005(3)
C10 0.026(4) 0.017(4) 0.025(3) -0.005(2) 0.002(2) 0.002(3)
C13 0.021(3) 0.019(4) 0.022(3) -0.003(2) -0.001(2) 0.003(3)
C9 0.017(4) 0.032(5) 0.023(3) -0.003(3) 0.002(3) -0.001(3)
C4 0.035(4) 0.015(4) 0.028(3) 0.001(3) 0.012(3) 0.001(3)
C12 0.022(3) 0.019(4) 0.019(3) 0.002(2) -0.004(2) 0.002(3)
C19 0.019(3) 0.025(4) 0.017(3) 0.001(2) 0.005(2) 0.002(3)
C11 0.017(3) 0.023(4) 0.019(3) -0.003(2) -0.005(2) 0.003(3)
C1 0.016(4) 0.025(5) 0.021(3) -0.003(3) 0.004(2) -0.001(3)
C17 0.021(3) 0.023(4) 0.023(3) 0.004(2) -0.001(2) 0.000(3)
C14 0.017(3) 0.021(4) 0.016(2) 0.004(2) -0.008(2) -0.001(3)
C2 0.027(4) 0.020(4) 0.019(3) 0.004(2) 0.001(2) 0.002(3)
C15 0.020(3) 0.025(4) 0.016(2) -0.006(2) -0.001(2) 0.001(3)
C5 0.038(4) 0.025(4) 0.020(3) 0.009(3) 0.010(3) 0.004(3)
C18 0.029(4) 0.021(4) 0.015(3) 0.000(2) 0.000(2) -0.001(3)
C3 0.026(4) 0.026(4) 0.023(3) -0.005(3) -0.003(2) 0.003(3)
C6 0.025(3) 0.030(4) 0.016(3) 0.001(3) -0.001(2) 0.003(3)

loop_
_atom_type_symbol
_atom_type_description
_atom_type_scat_dispersion_real
_atom_type_scat_dispersion_imag
_atom_type_scat_source
C C 0.0033 0.0016 'International Tables Vol C Tables 4.2.6.8 and 6.1.1.4'
H H 0.0000 0.0000 'International Tables Vol C Tables 4.2.6.8 and 6.1.1.4'
N N 0.0061 0.0033 'International Tables Vol C Tables 4.2.6.8 and 6.1.1.4'
Br Br -0.2901 2.4595 'International Tables Vol C Tables 4.2.6.8 and 6.1.1.4'

loop_
_geom_angle_atom_site_label_1
_geom_angle_atom_site_label_2
_geom_angle_atom_site_label_3
_geom_angle
_geom_angle_site_symmetry_1
_geom_angle_site_symmetry_3
C7 N1 C8 113.6(5) . .
C7 N1 H1A 108.9 . .
C8 N1 H1A 108.9 . .
C7 N1 H1B 108.9 . .
C8 N1 H1B 108.9 . .
H1A N1 H1B 107.7 . .
C9 C8 N1 112.7(6) . .
C9 C8 H8A 109.1 . .
N1 C8 H8A 109.1 . .
C9 C8 H8B 109.1 . .
N1 C8 H8B 109.1 . .
H8A C8 H8B 107.8 . .
N1 C7 C1 110.8(6) . .
N1 C7 H7A 109.5 . .
C1 C7 H7A 109.5 . .
N1 C7 H7B 109.5 . .
C1 C7 H7B 109.5 . .
H7A C7 H7B 108.1 . .
C15 C16 C17 120.6(5) . .
C15 C16 H16 119.7 . .
C17 C16 H16 119.7 . .
C11 C10 C9 116.2(5) . .
C11 C10 H10A 108.2 . .
C9 C10 H10A 108.2 . .
C11 C10 H10B 108.2 . .
C9 C10 H10B 108.2 . .
H10A C10 H10B 107.4 . .
C14 C13 C12 116.6(4) . .
C14 C13 H13A 108.1 . .
C12 C13 H13A 108.1 . .
C14 C13 H13B 108.1 . .
C12 C13 H13B 108.1 . .
H13A C13 H13B 107.3 . .
C8 C9 C10 111.2(6) . .
C8 C9 H9A 109.4 . .
C10 C9 H9A 109.4 . .
C8 C9 H9B 109.4 . .
C10 C9 H9B 109.4 . .
H9A C9 H9B 108.0 . .
C5 C4 C3 119.6(6) . .
C5 C4 H4 120.2 . .
C3 C4 H4 120.2 . .
C11 C12 C13 113.0(4) . .
C11 C12 H12A 109.0 . .
C13 C12 H12A 109.0 . .
C11 C12 H12B 109.0 . .
C13 C12 H12B 109.0 . .
H12A C12 H12B 107.8 . .
C14 C19 C18 121.1(5) . .
C14 C19 H19 119.5 . .
C18 C19 H19 119.5 . .
C12 C11 C10 112.1(5) . .
C12 C11 H11A 109.2 . .
C10 C11 H11A 109.2 . .
C12 C11 H11B 109.2 . .
C10 C11 H11B 109.2 . .
H11A C11 H11B 107.9 . .
C6 C1 C2 117.5(6) . .
C6 C1 C7 122.1(6) . .
C2 C1 C7 120.4(6) . .
C16 C17 C18 118.1(6) . .
C16 C17 H17 120.9 . .
C18 C17 H17 120.9 . .
C19 C14 C15 117.8(5) . .
C19 C14 C13 123.1(5) . .
C15 C14 C13 119.1(5) . .
C3 C2 C1 120.6(5) . .
C3 C2 H2 119.7 . .
C1 C2 H2 119.7 . .
C16 C15 C14 121.4(5) . .
C16 C15 H15 119.3 . .
C14 C15 H15 119.3 . .
C4 C5 C6 120.4(5) . .
C4 C5 H5 119.8 . .
C6 C5 H5 119.8 . .
C19 C18 C17 121.1(5) . .
C19 C18 H18 119.5 . .
C17 C18 H18 119.5 . .
C2 C3 C4 120.8(6) . .
C2 C3 H3 119.6 . .
C4 C3 H3 119.6 . .
C5 C6 C1 121.1(6) . .
C5 C6 H6 119.4 . .
C1 C6 H6 119.4 . .

loop_
_geom_bond_atom_site_label_1
_geom_bond_atom_site_label_2
_geom_bond_distance
_geom_bond_site_symmetry_2
N1 C7 1.484(11) .
N1 C8 1.493(11) .
N1 H1A 0.9200 .
N1 H1B 0.9200 .
C8 C9 1.494(12) .
C8 H8A 0.9900 .
C8 H8B 0.9900 .
C7 C1 1.520(12) .
C7 H7A 0.9900 .
C7 H7B 0.9900 .
C16 C15 1.376(8) .
C16 C17 1.384(8) .
C16 H16 0.9500 .
C10 C11 1.506(7) .
C10 C9 1.527(10) .
C10 H10A 0.9900 .
C10 H10B 0.9900 .
C13 C14 1.517(8) .
C13 C12 1.522(7) .
C13 H13A 0.9900 .
C13 H13B 0.9900 .
C9 H9A 0.9900 .
C9 H9B 0.9900 .
C4 C5 1.373(9) .
C4 C3 1.378(8) .
C4 H4 0.9500 .
C12 C11 1.504(8) .
C12 H12A 0.9900 .
C12 H12B 0.9900 .
C19 C14 1.375(8) .
C19 C18 1.381(8) .
C19 H19 0.9500 .
C11 H11A 0.9900 .
C11 H11B 0.9900 .
C1 C6 1.390(9) .
C1 C2 1.413(9) .
C17 C18 1.385(8) .
C17 H17 0.9500 .
C14 C15 1.393(7) .
C2 C3 1.366(9) .
C2 H2 0.9500 .
C15 H15 0.9500 .
C5 C6 1.376(9) .
C5 H5 0.9500 .
C18 H18 0.9500 .
C3 H3 0.9500 .
C6 H6 0.9500 .
